data_2233575
loop_
_publ_author_name
'Zhu, Run-Qiang'

_publ_section_title
;
 Bis(2-ethyl-1<i>H</i>-imidazol-3-ium) tetrachloridomercurate(II)
;
_journal_coeditor_code NC2260
_journal_issue 2
_journal_name_full 'Acta Crystallographica Section E'
_journal_page_first m148
_journal_paper_doi 10.1107/S1600536811055371
_journal_volume 68
_journal_year 2012
_chemical_formula_iupac '(C5 H9 N2)2 [Hg Cl4]'
_chemical_formula_moiety '2(C5 H9 N2 +), Cl4 Hg 2-'
_chemical_formula_sum 'C10 H18 Cl4 Hg N4'
_chemical_formula_weight 536.67
_chemical_name_systematic
;
Bis(2-ethyl-1<i>H</i>-imidazol-3-ium) tetrachloridomercurate(II)
;
_space_group_IT_number 2
_symmetry_cell_setting triclinic
_symmetry_space_group_name_Hall '-P 1'
_symmetry_space_group_name_H-M 'P -1'
_atom_sites_solution_hydrogens geom
_atom_sites_solution_primary direct
_atom_sites_solution_secondary difmap
_audit_creation_method SHELXL-97
_cell_angle_alpha 92.42(3)
_cell_angle_beta 97.88(3)
_cell_angle_gamma 98.17(3)
_cell_formula_units_Z 2
_cell_length_a 7.5784(15)
_cell_length_b 8.0972(16)
_cell_length_c 14.661(3)
_cell_measurement_reflns_used 4032
_cell_measurement_temperature 293(2)
_cell_measurement_theta_max 27.4739
_cell_measurement_theta_min 2.2882
_cell_volume 880.4(3)
_computing_cell_refinement 'CrystalClear (Rigaku, 2005)'
_computing_data_collection 'CrystalClear (Rigaku, 2005)'
_computing_data_reduction 'CrystalClear (Rigaku, 2005)'
_computing_molecular_graphics 'DIAMOND (Brandenburg & Putz, 2005)'
_computing_publication_material 'SHELXL97 (Sheldrick, 2008)'
_computing_structure_refinement 'SHELXL97 (Sheldrick, 2008)'
_computing_structure_solution 'SHELXS97 (Sheldrick, 2008)'
_diffrn_ambient_temperature 293(2)
_diffrn_measured_fraction_theta_full 0.996
_diffrn_measured_fraction_theta_max 0.996
_diffrn_measurement_device_type 'Rigaku SCXmini'
_diffrn_measurement_method '\w scans'
_diffrn_radiation_monochromator graphite
_diffrn_radiation_source 'fine-focus sealed tube'
_diffrn_radiation_type MoK\a
_diffrn_radiation_wavelength 0.71073
_diffrn_reflns_av_R_equivalents 0.0441
_diffrn_reflns_av_sigmaI/netI 0.0585
_diffrn_reflns_limit_h_max 9
_diffrn_reflns_limit_h_min -9
_diffrn_reflns_limit_k_max 10
_diffrn_reflns_limit_k_min -10
_diffrn_reflns_limit_l_max 19
_diffrn_reflns_limit_l_min -19
_diffrn_reflns_number 9149
_diffrn_reflns_theta_full 27.48
_diffrn_reflns_theta_max 27.48
_diffrn_reflns_theta_min 3.26
_diffrn_standards_decay_% 0
_diffrn_standards_interval_count 150
_diffrn_standards_number 2
_exptl_absorpt_coefficient_mu 9.341
_exptl_absorpt_correction_T_max 0.4594
_exptl_absorpt_correction_T_min 0.2159
_exptl_absorpt_correction_type multi-scan
_exptl_absorpt_process_details '(CrystalClear; Rigaku, 2005)'
_exptl_crystal_colour colourless
_exptl_crystal_density_diffrn 2.025
_exptl_crystal_density_method 'not measured'
_exptl_crystal_description block
_exptl_crystal_F_000 508
_exptl_crystal_size_max 0.33
_exptl_crystal_size_mid 0.28
_exptl_crystal_size_min 0.20
_refine_diff_density_max 0.799
_refine_diff_density_min -0.721
_refine_ls_extinction_coef 0.0113(4)
_refine_ls_extinction_expression Fc^*^=kFc[1+0.001xFc^2^\l^3^/sin(2\q)]^-1/4^
_refine_ls_extinction_method 'SHELXL97 (Sheldrick, 2008)'
_refine_ls_goodness_of_fit_ref 1.049
_refine_ls_hydrogen_treatment constr
_refine_ls_matrix_type full
_refine_ls_number_parameters 178
_refine_ls_number_reflns 4032
_refine_ls_number_restraints 0
_refine_ls_restrained_S_all 1.049
_refine_ls_R_factor_all 0.0465
_refine_ls_R_factor_gt 0.0361
_refine_ls_shift/su_max 0.001
_refine_ls_shift/su_mean 0.000
_refine_ls_structure_factor_coef Fsqd
_refine_ls_weighting_details 'calc w=1/[\s^2^(Fo^2^)+(0.0134P)^2^+0.0000P] where P=(Fo^2^+2Fc^2^)/3'
_refine_ls_weighting_scheme calc
_refine_ls_wR_factor_gt 0.0607
_refine_ls_wR_factor_ref 0.0639
_reflns_number_gt 3437
_reflns_number_total 4032
_reflns_threshold_expression I>2sigma(I)
_cod_data_source_file nc2260.cif
_cod_data_source_block I
_cod_database_code 2233575
_cod_database_fobs_code 2233575

loop_
_symmetry_equiv_pos_as_xyz
'x, y, z'
'-x, -y, -z'

loop_
_atom_site_type_symbol
_atom_site_label
_atom_site_fract_x
_atom_site_fract_y
_atom_site_fract_z
_atom_site_U_iso_or_equiv
_atom_site_adp_type
_atom_site_calc_flag
_atom_site_refinement_flags
_atom_site_occupancy
_atom_site_symmetry_multiplicity
_atom_site_disorder_assembly
_atom_site_disorder_group
Hg Hg1 0.79183(2) 0.20862(2) 0.266500(12) 0.05040(10) Uani d . 1 1 . .
C C1 0.8846(6) 0.7508(6) 1.0072(3) 0.0491(11) Uani d . 1 1 . .
C C2 1.1813(6) 0.8008(6) 1.0293(3) 0.0573(13) Uani d . 1 1 . .
H H2 1.3004 0.8002 1.0206 0.069 Uiso calc R 1 1 . .
C C3 1.1239(7) 0.8776(7) 1.0993(3) 0.0585(13) Uani d . 1 1 . .
H H3 1.1950 0.9403 1.1492 0.070 Uiso calc R 1 1 . .
C C4 0.6932(6) 0.6871(7) 0.9695(4) 0.0713(16) Uani d . 1 1 . .
H H4A 0.6255 0.7802 0.9668 0.086 Uiso calc R 1 1 . .
H H4B 0.6434 0.6101 1.0116 0.086 Uiso calc R 1 1 . .
C C5 0.6688(8) 0.6002(8) 0.8757(4) 0.0884(19) Uani d . 1 1 . .
H H5A 0.7108 0.6775 0.8327 0.133 Uiso calc R 1 1 . .
H H5B 0.5434 0.5589 0.8567 0.133 Uiso calc R 1 1 . .
H H5C 0.7365 0.5085 0.8775 0.133 Uiso calc R 1 1 . .
C C6 0.5651(7) 0.7388(7) 0.3880(4) 0.0593(13) Uani d . 1 1 . .
C C7 0.2790(7) 0.7388(7) 0.3359(3) 0.0616(14) Uani d . 1 1 . .
H H7 0.1715 0.7778 0.3157 0.074 Uiso calc R 1 1 A .
C C8 0.3024(7) 0.5809(7) 0.3409(3) 0.0594(13) Uani d . 1 1 A .
H H8 0.2153 0.4872 0.3255 0.071 Uiso calc R 1 1 . .
C C9 0.7550(11) 0.8057(10) 0.4345(7) 0.079(3) Uani d P 0.75 1 A 1
H H9A 0.8126 0.8820 0.3945 0.095 Uiso calc PR 0.75 1 A 1
H H9B 0.7478 0.8690 0.4912 0.095 Uiso calc PR 0.75 1 A 1
C C9' 0.771(4) 0.770(4) 0.3870(18) 0.066(8) Uiso d P 0.25 1 A 2
H H9C 0.7969 0.7341 0.3268 0.080 Uiso calc PR 0.25 1 A 2
H H9D 0.8152 0.8883 0.3977 0.080 Uiso calc PR 0.25 1 A 2
C C10 0.8631(8) 0.6817(9) 0.4553(5) 0.099(2) Uani d . 1 1 . .
H H10A 0.9809 0.7330 0.4838 0.149 Uiso calc PR 0.75 1 A 1
H H10B 0.8729 0.6193 0.3995 0.149 Uiso calc PR 0.75 1 A 1
H H10C 0.8097 0.6078 0.4968 0.149 Uiso calc PR 0.75 1 A 1
H H10D 0.9795 0.7445 0.4775 0.149 Uiso d PR 0.25 1 A 2
H H10E 0.8776 0.5746 0.4291 0.149 Uiso d PR 0.25 1 A 2
H H10F 0.7946 0.6664 0.5055 0.149 Uiso d PR 0.25 1 A 2
N N1 0.9390(5) 0.8458(5) 1.0834(3) 0.0551(10) Uani d . 1 1 . .
H H1N 0.8690 0.8828 1.1183 0.066 Uiso d R 1 1 . .
N N2 1.0314(5) 0.7232(5) 0.9728(3) 0.0530(10) Uani d . 1 1 . .
H H2N 1.0323 0.6648 0.9225 0.064 Uiso d R 1 1 . .
N N3 0.4807(6) 0.5828(5) 0.3731(3) 0.0577(11) Uani d . 1 1 A .
H H3N 0.5303 0.4948 0.3828 0.069 Uiso d R 1 1 . .
N N4 0.4401(6) 0.8336(5) 0.3658(3) 0.0570(11) Uani d . 1 1 A .
H H4N 0.4583 0.9411 0.3696 0.068 Uiso d R 1 1 . .
Cl Cl1 1.08854(17) 0.11817(17) 0.30103(10) 0.0661(4) Uani d . 1 1 . .
Cl Cl2 0.62204(16) 0.22853(13) 0.39872(8) 0.0516(3) Uani d . 1 1 . .
Cl Cl3 0.60382(15) -0.01229(18) 0.15686(8) 0.0652(4) Uani d . 1 1 . .
Cl Cl4 0.84770(16) 0.47931(15) 0.19336(8) 0.0567(3) Uani d . 1 1 . .

loop_
_atom_site_aniso_label
_atom_site_aniso_U_11
_atom_site_aniso_U_22
_atom_site_aniso_U_33
_atom_site_aniso_U_12
_atom_site_aniso_U_13
_atom_site_aniso_U_23
Hg1 0.05255(14) 0.04618(14) 0.05352(14) 0.00583(9) 0.01238(9) 0.00504(9)
C1 0.048(3) 0.043(3) 0.060(3) 0.010(2) 0.014(2) 0.014(2)
C2 0.048(3) 0.058(3) 0.066(3) 0.006(2) 0.010(3) 0.007(3)
C3 0.065(3) 0.051(3) 0.055(3) 0.002(3) -0.002(3) 0.009(3)
C4 0.053(3) 0.076(4) 0.083(4) 0.001(3) 0.012(3) 0.011(3)
C5 0.068(4) 0.101(5) 0.088(4) 0.004(4) -0.006(3) -0.003(4)
C6 0.052(3) 0.051(3) 0.076(4) 0.004(3) 0.016(3) 0.012(3)
C7 0.058(3) 0.065(4) 0.064(3) 0.012(3) 0.011(3) 0.016(3)
C8 0.061(3) 0.055(3) 0.058(3) 0.001(3) 0.001(3) 0.002(3)
C9 0.075(6) 0.044(5) 0.118(8) 0.006(4) 0.013(6) 0.011(5)
C10 0.077(4) 0.105(6) 0.108(5) 0.011(4) -0.007(4) 0.002(4)
N1 0.063(3) 0.052(3) 0.057(3) 0.013(2) 0.027(2) 0.010(2)
N2 0.063(2) 0.050(2) 0.048(2) 0.009(2) 0.015(2) 0.0008(19)
N3 0.074(3) 0.037(2) 0.068(3) 0.019(2) 0.017(2) 0.008(2)
N4 0.071(3) 0.036(2) 0.067(3) 0.007(2) 0.020(2) 0.010(2)
Cl1 0.0564(7) 0.0618(8) 0.0825(9) 0.0211(6) 0.0061(7) 0.0030(7)
Cl2 0.0655(7) 0.0368(6) 0.0575(7) 0.0104(5) 0.0234(6) 0.0046(5)
Cl3 0.0490(6) 0.0764(9) 0.0646(8) -0.0031(6) 0.0088(6) -0.0196(7)
Cl4 0.0670(7) 0.0450(7) 0.0610(7) 0.0097(6) 0.0157(6) 0.0124(6)

loop_
_atom_type_symbol
_atom_type_description
_atom_type_scat_dispersion_real
_atom_type_scat_dispersion_imag
_atom_type_scat_source
C C 0.0033 0.0016 'International Tables Vol C Tables 4.2.6.8 and 6.1.1.4'
H H 0.0000 0.0000 'International Tables Vol C Tables 4.2.6.8 and 6.1.1.4'
Cl Cl 0.1484 0.1585 'International Tables Vol C Tables 4.2.6.8 and 6.1.1.4'
Hg Hg -2.3894 9.2266 'International Tables Vol C Tables 4.2.6.8 and 6.1.1.4'
N N 0.0061 0.0033 'International Tables Vol C Tables 4.2.6.8 and 6.1.1.4'

loop_
_geom_angle_atom_site_label_1
_geom_angle_atom_site_label_2
_geom_angle_atom_site_label_3
_geom_angle
Cl1 Hg1 Cl2 115.95(5)
Cl1 Hg1 Cl4 105.47(5)
Cl2 Hg1 Cl4 112.40(4)
Cl1 Hg1 Cl3 106.12(5)
Cl2 Hg1 Cl3 105.11(4)
Cl4 Hg1 Cl3 111.73(5)
N1 C1 N2 106.7(4)
N1 C1 C4 125.2(4)
N2 C1 C4 128.1(5)
C3 C2 N2 106.8(4)
C3 C2 H2 126.6
N2 C2 H2 126.6
C2 C3 N1 106.4(4)
C2 C3 H3 126.8
N1 C3 H3 126.8
C1 C4 C5 113.8(5)
C1 C4 H4A 108.8
C5 C4 H4A 108.8
C1 C4 H4B 108.8
C5 C4 H4B 108.8
H4A C4 H4B 107.7
C4 C5 H5A 109.5
C4 C5 H5B 109.5
H5A C5 H5B 109.5
C4 C5 H5C 109.5
H5A C5 H5C 109.5
H5B C5 H5C 109.5
N4 C6 N3 105.3(4)
N4 C6 C9 123.8(5)
N3 C6 C9 130.2(6)
N4 C6 C9' 131.4(12)
N3 C6 C9' 117.9(11)
C9 C6 C9' 29.3(9)
C8 C7 N4 107.3(5)
C8 C7 H7 126.3
N4 C7 H7 126.3
C7 C8 N3 106.1(5)
C7 C8 H8 126.9
N3 C8 H8 126.9
C10 C9 C6 114.1(6)
C10 C9 H9A 108.7
C6 C9 H9A 108.7
C10 C9 H9B 108.7
C6 C9 H9B 108.7
H9A C9 H9B 107.6
C10 C9' C6 111.5(18)
C10 C9' H9C 109.3
C6 C9' H9C 109.3
C10 C9' H9D 109.3
C6 C9' H9D 109.3
H9C C9' H9D 108.0
C9 C10 C9' 32.0(9)
C9 C10 H10A 109.5
C9' C10 H10A 117.4
C9 C10 H10B 109.5
C9' C10 H10B 77.9
H10A C10 H10B 109.5
C9 C10 H10C 109.5
C9' C10 H10C 126.8
H10A C10 H10C 109.5
H10B C10 H10C 109.5
C9 C10 H10D 103.4
C9' C10 H10D 109.5
H10A C10 H10D 8.0
H10B C10 H10D 107.7
H10C C10 H10D 117.0
C9 C10 H10E 137.6
C9' C10 H10E 109.5
H10A C10 H10E 106.2
H10B C10 H10E 35.0
H10C C10 H10E 78.5
H10D C10 H10E 109.5
C9 C10 H10F 83.0
C9' C10 H10F 109.5
H10A C10 H10F 104.5
H10B C10 H10F 136.5
H10C C10 H10F 31.4
H10D C10 H10F 109.5
H10E C10 H10F 109.5
C1 N1 C3 110.2(4)
C1 N1 H1N 124.9
C3 N1 H1N 124.9
C1 N2 C2 109.9(4)
C1 N2 H2N 125.1
C2 N2 H2N 125.0
C6 N3 C8 110.5(4)
C6 N3 H3N 125.1
C8 N3 H3N 124.4
C6 N4 C7 110.8(4)
C6 N4 H4N 124.7
C7 N4 H4N 124.5

loop_
_geom_bond_atom_site_label_1
_geom_bond_atom_site_label_2
_geom_bond_distance
Hg1 Cl1 2.4568(14)
Hg1 Cl2 2.4811(13)
Hg1 Cl4 2.4885(14)
Hg1 Cl3 2.4936(15)
C1 N1 1.312(6)
C1 N2 1.325(5)
C1 C4 1.490(6)
C2 C3 1.332(6)
C2 N2 1.366(6)
C2 H2 0.9300
C3 N1 1.373(6)
C3 H3 0.9300
C4 C5 1.494(7)
C4 H4A 0.9700
C4 H4B 0.9700
C5 H5A 0.9600
C5 H5B 0.9600
C5 H5C 0.9600
C6 N4 1.317(6)
C6 N3 1.327(6)
C6 C9 1.519(10)
C6 C9' 1.55(3)
C7 C8 1.320(7)
C7 N4 1.353(6)
C7 H7 0.9300
C8 N3 1.366(6)
C8 H8 0.9300
C9 C10 1.402(10)
C9 H9A 0.9700
C9 H9B 0.9700
C9' C10 1.41(3)
C9' H9C 0.9700
C9' H9D 0.9700
C10 H10A 0.9600
C10 H10B 0.9600
C10 H10C 0.9600
C10 H10D 0.9600
C10 H10E 0.9601
C10 H10F 0.9600
N1 H1N 0.8602
N2 H2N 0.8606
N3 H3N 0.8598
N4 H4N 0.8599

loop_
_geom_hbond_atom_site_label_D
_geom_hbond_atom_site_label_H
_geom_hbond_atom_site_label_A
_geom_hbond_site_symmetry_A
_geom_hbond_distance_DH
_geom_hbond_distance_HA
_geom_hbond_distance_DA
_geom_hbond_angle_DHA
N1 H1N Cl3 1_566 0.86 2.42 3.227(4) 157.2
N2 H2N Cl4 2_766 0.86 2.37 3.188(4) 158.2
N3 H3N Cl2 . 0.86 2.37 3.220(4) 170.9
N4 H4N Cl2 1_565 0.86 2.47 3.285(4) 159.1
